data_7120160
loop_
_publ_author_name
'Tsao, Fu An'
'Stephan, Douglas W.'

_publ_section_title
;
 Facile Access to Unsymmetrically Substituted Tellurium-Boron based
 Heterocycles
;
_journal_name_full 'Chem. Commun.'
_journal_paper_doi 10.1039/C7CC03648E
_journal_year 2017
_chemical_formula_sum 'C29 H17 B Br F5 O Te'
_chemical_formula_weight 694.74
_space_group_crystal_system triclinic
_space_group_IT_number 2
_space_group_name_Hall '-P 1'
_space_group_name_H-M_alt 'P -1'
_symmetry_space_group_name_Hall '-P 1'
_symmetry_space_group_name_H-M 'P -1'
_atom_sites_solution_hydrogens geom
_audit_creation_method SHELXL-2014/7
_cell_angle_alpha 88.855(14)
_cell_angle_beta 84.261(14)
_cell_angle_gamma 76.347(14)
_cell_formula_units_Z 2
_cell_length_a 6.606(2)
_cell_length_b 11.962(4)
_cell_length_c 16.824(5)
_cell_measurement_reflns_used 8246
_cell_measurement_temperature 150(2)
_cell_measurement_theta_max 27.46
_cell_measurement_theta_min 2.43
_cell_volume 1285.4(7)
_computing_structure_refinement 'SHELXL-2014/7 (Sheldrick, 2014)'
_diffrn_ambient_temperature 150(2)
_diffrn_measured_fraction_theta_full 1.000
_diffrn_measured_fraction_theta_max 0.993
_diffrn_measurement_device_type 'Bruker APEX-II CCD'
_diffrn_measurement_method '\f and \w scans'
_diffrn_radiation_type MoK\a
_diffrn_radiation_wavelength 0.71073
_diffrn_reflns_av_R_equivalents 0.0366
_diffrn_reflns_av_unetI/netI 0.0366
_diffrn_reflns_Laue_measured_fraction_full 1.000
_diffrn_reflns_Laue_measured_fraction_max 0.993
_diffrn_reflns_limit_h_max 8
_diffrn_reflns_limit_h_min -8
_diffrn_reflns_limit_k_max 15
_diffrn_reflns_limit_k_min -15
_diffrn_reflns_limit_l_max 21
_diffrn_reflns_limit_l_min -21
_diffrn_reflns_number 21931
_diffrn_reflns_point_group_measured_fraction_full 1.000
_diffrn_reflns_point_group_measured_fraction_max 0.993
_diffrn_reflns_theta_full 25.242
_diffrn_reflns_theta_max 27.608
_diffrn_reflns_theta_min 1.752
_exptl_absorpt_coefficient_mu 2.770
_exptl_absorpt_correction_T_max 0.7455
_exptl_absorpt_correction_T_min 0.6715
_exptl_absorpt_correction_type multi-scan
_exptl_absorpt_process_details SADABS
_exptl_crystal_colour colourless
_exptl_crystal_density_diffrn 1.795
_exptl_crystal_description block
_exptl_crystal_F_000 672
_exptl_crystal_size_max 0.100
_exptl_crystal_size_mid 0.080
_exptl_crystal_size_min 0.050
_exptl_transmission_factor_max 0.7455
_exptl_transmission_factor_min 0.6715
_refine_diff_density_max 0.630
_refine_diff_density_min -0.610
_refine_diff_density_rms 0.109
_refine_ls_extinction_method none
_refine_ls_goodness_of_fit_ref 1.125
_refine_ls_hydrogen_treatment constr
_refine_ls_matrix_type full
_refine_ls_number_parameters 343
_refine_ls_number_reflns 5949
_refine_ls_number_restraints 0
_refine_ls_restrained_S_all 1.125
_refine_ls_R_factor_all 0.0347
_refine_ls_R_factor_gt 0.0254
_refine_ls_shift/su_max 0.001
_refine_ls_shift/su_mean 0.000
_refine_ls_structure_factor_coef Fsqd
_refine_ls_weighting_details 'w=1/[\s^2^(Fo^2^)+(0.0385P)^2^] where P=(Fo^2^+2Fc^2^)/3'
_refine_ls_weighting_scheme calc
_refine_ls_wR_factor_gt 0.0631
_refine_ls_wR_factor_ref 0.0754
_reflns_Friedel_coverage 0.000
_reflns_number_gt 5085
_reflns_number_total 5949
_reflns_threshold_expression 'I > 2\s(I)'
_cod_data_source_file c7cc03648e3.cif
_cod_data_source_block JT055_0m_a
_cod_original_cell_volume 1285.5(7)
_cod_database_code 7120160
_shelx_shelxl_version_number 2014/7
_shelx_space_group_comment
;
The symmetry employed for this shelxl refinement is uniquely defined
by the following loop, which should always be used as a source of
symmetry information in preference to the above space-group names.
They are only intended as comments.
;
_shelx_estimated_absorpt_t_min 0.769
_shelx_estimated_absorpt_t_max 0.874

loop_
_space_group_symop_operation_xyz
'x, y, z'
'-x, -y, -z'

loop_
_atom_site_label
_atom_site_type_symbol
_atom_site_fract_x
_atom_site_fract_y
_atom_site_fract_z
_atom_site_U_iso_or_equiv
_atom_site_adp_type
_atom_site_occupancy
_atom_site_site_symmetry_order
_atom_site_calc_flag
_atom_site_refinement_flags_posn
_atom_site_refinement_flags_adp
Te1 Te 0.39883(3) 0.45734(2) 0.88945(2) 0.02099(6) Uani 1 1 d . .
Br1 Br -0.07798(5) -0.02555(3) 0.85571(2) 0.03332(9) Uani 1 1 d . .
F1 F 1.0924(2) 0.49791(15) 0.70481(10) 0.0302(4) Uani 1 1 d . .
F5 F 0.4723(2) 0.79089(14) 0.73105(10) 0.0287(4) Uani 1 1 d . .
F2 F 1.3016(3) 0.64615(17) 0.63621(10) 0.0378(4) Uani 1 1 d . .
F4 F 0.6863(3) 0.94026(15) 0.66619(12) 0.0429(5) Uani 1 1 d . .
O1 O 0.7563(3) 0.45679(18) 0.62448(11) 0.0269(4) Uani 1 1 d . .
F3 F 1.1025(3) 0.86991(18) 0.61796(12) 0.0492(5) Uani 1 1 d . .
C18 C 0.7752(4) 0.6385(2) 0.72133(15) 0.0190(5) Uani 1 1 d . .
C4 C 0.5686(4) 0.5674(2) 0.83111(15) 0.0179(5) Uani 1 1 d . .
C1 C 0.4188(4) 0.3473(2) 0.79253(15) 0.0198(5) Uani 1 1 d . .
C8 C 0.0730(4) 0.0908(2) 0.83503(16) 0.0226(6) Uani 1 1 d . .
C19 C 0.9882(4) 0.6066(2) 0.69561(15) 0.0220(6) Uani 1 1 d . .
C5 C 0.2971(4) 0.2584(2) 0.80741(15) 0.0195(5) Uani 1 1 d . .
C24 C 0.5805(4) 0.6613(2) 0.88572(15) 0.0186(5) Uani 1 1 d . .
C3 C 0.6613(4) 0.5510(2) 0.75522(15) 0.0184(5) Uani 1 1 d . .
C29 C 0.4024(5) 0.7424(2) 0.91385(16) 0.0251(6) Uani 1 1 d . .
H29A H 0.2707 0.7391 0.8972 0.030 Uiso 1 1 calc R U
C7 C -0.0275(4) 0.2036(2) 0.84978(17) 0.0244(6) Uani 1 1 d . .
H7A H -0.1718 0.2240 0.8687 0.029 Uiso 1 1 calc R U
C23 C 0.6795(4) 0.7523(2) 0.70987(15) 0.0216(6) Uani 1 1 d . .
C6 C 0.0857(4) 0.2873(2) 0.83655(16) 0.0230(6) Uani 1 1 d . .
H6A H 0.0184 0.3656 0.8475 0.028 Uiso 1 1 calc R U
C9 C 0.2822(4) 0.0594(2) 0.80596(17) 0.0257(6) Uani 1 1 d . .
H9A H 0.3493 -0.0191 0.7958 0.031 Uiso 1 1 calc R U
C20 C 1.0970(4) 0.6834(3) 0.66184(16) 0.0271(6) Uani 1 1 d . .
C2 C 0.5362(4) 0.3563(2) 0.72280(16) 0.0227(6) Uani 1 1 d . .
H2A H 0.5467 0.2978 0.6843 0.027 Uiso 1 1 calc R U
C26 C 0.7840(5) 0.7519(3) 0.96415(17) 0.0307(7) Uani 1 1 d . .
H26A H 0.9148 0.7549 0.9818 0.037 Uiso 1 1 calc R U
C10 C 0.3924(4) 0.1445(2) 0.79190(16) 0.0241(6) Uani 1 1 d . .
H10A H 0.5355 0.1239 0.7713 0.029 Uiso 1 1 calc R U
C25 C 0.7738(5) 0.6666(3) 0.91098(16) 0.0250(6) Uani 1 1 d . .
H25A H 0.8974 0.6120 0.8918 0.030 Uiso 1 1 calc R U
C28 C 0.4142(5) 0.8277(3) 0.96570(17) 0.0325(7) Uani 1 1 d . .
H28A H 0.2912 0.8836 0.9839 0.039 Uiso 1 1 calc R U
C22 C 0.7867(5) 0.8310(3) 0.67663(17) 0.0289(7) Uani 1 1 d . .
C27 C 0.6052(6) 0.8324(3) 0.99152(17) 0.0349(8) Uani 1 1 d . .
H27A H 0.6129 0.8908 1.0278 0.042 Uiso 1 1 calc R U
C12 C 0.9964(5) 0.2940(3) 0.55602(16) 0.0282(7) Uani 1 1 d . .
C21 C 0.9974(5) 0.7953(3) 0.65218(17) 0.0300(7) Uani 1 1 d . .
C11 C 0.7822(5) 0.3728(3) 0.56179(17) 0.0326(7) Uani 1 1 d . .
H11A H 0.7595 0.4128 0.5102 0.039 Uiso 1 1 calc R U
H11B H 0.6758 0.3269 0.5724 0.039 Uiso 1 1 calc R U
C17 C 1.1604(5) 0.3220(3) 0.50742(17) 0.0336(7) Uani 1 1 d . .
H17A H 1.1359 0.3917 0.4780 0.040 Uiso 1 1 calc R U
C16 C 1.3574(5) 0.2502(3) 0.50138(19) 0.0411(9) Uani 1 1 d . .
H16A H 1.4671 0.2702 0.4674 0.049 Uiso 1 1 calc R U
C13 C 1.0376(6) 0.1926(3) 0.5990(2) 0.0421(8) Uani 1 1 d . .
H13A H 0.9281 0.1719 0.6326 0.051 Uiso 1 1 calc R U
B1 B 0.6543(5) 0.4503(3) 0.69883(17) 0.0202(6) Uani 1 1 d . .
C14 C 1.2360(6) 0.1213(3) 0.5936(2) 0.0505(9) Uani 1 1 d . .
H14A H 1.2623 0.0524 0.6239 0.061 Uiso 1 1 calc R U
C15 C 1.3963(6) 0.1495(3) 0.5443(2) 0.0464(9) Uani 1 1 d . .
H15A H 1.5324 0.0999 0.5401 0.056 Uiso 1 1 calc R U

loop_
_atom_site_aniso_label
_atom_site_aniso_U_11
_atom_site_aniso_U_22
_atom_site_aniso_U_33
_atom_site_aniso_U_23
_atom_site_aniso_U_13
_atom_site_aniso_U_12
Te1 0.02510(10) 0.01958(10) 0.01952(10) -0.00127(7) 0.00226(7) -0.00947(7)
Br1 0.03246(17) 0.02317(17) 0.04840(19) 0.00099(14) -0.00438(14) -0.01452(13)
F1 0.0239(9) 0.0283(10) 0.0352(9) 0.0052(7) -0.0031(7) -0.0004(7)
F5 0.0279(9) 0.0205(9) 0.0346(9) -0.0030(7) -0.0009(7) -0.0002(7)
F2 0.0259(9) 0.0568(13) 0.0342(9) 0.0006(9) 0.0019(7) -0.0189(9)
F4 0.0635(13) 0.0178(10) 0.0476(11) 0.0059(8) -0.0052(10) -0.0106(9)
O1 0.0368(11) 0.0284(11) 0.0180(9) -0.0061(8) 0.0031(8) -0.0146(9)
F3 0.0626(14) 0.0454(13) 0.0513(12) 0.0121(10) -0.0022(10) -0.0384(11)
C18 0.0224(13) 0.0198(14) 0.0159(12) -0.0005(10) -0.0017(10) -0.0073(11)
C4 0.0168(12) 0.0161(13) 0.0208(12) -0.0002(10) -0.0011(10) -0.0038(10)
C1 0.0194(13) 0.0143(13) 0.0253(13) -0.0017(10) -0.0049(10) -0.0020(10)
C8 0.0279(14) 0.0192(14) 0.0236(13) 0.0027(11) -0.0040(11) -0.0109(12)
C19 0.0238(14) 0.0251(15) 0.0180(12) 0.0000(11) -0.0043(10) -0.0065(12)
C5 0.0225(13) 0.0179(14) 0.0196(12) 0.0009(10) -0.0031(10) -0.0070(11)
C24 0.0249(14) 0.0158(13) 0.0167(12) 0.0031(10) 0.0003(10) -0.0089(11)
C3 0.0170(12) 0.0167(13) 0.0213(13) 0.0019(10) -0.0011(10) -0.0036(10)
C29 0.0276(15) 0.0225(15) 0.0243(14) -0.0025(11) 0.0012(11) -0.0051(12)
C7 0.0197(13) 0.0217(15) 0.0317(15) 0.0002(12) -0.0043(11) -0.0039(11)
C23 0.0256(14) 0.0217(14) 0.0181(12) -0.0038(11) -0.0018(11) -0.0068(11)
C6 0.0212(14) 0.0157(14) 0.0309(14) 0.0004(11) -0.0047(11) -0.0012(11)
C9 0.0282(15) 0.0145(14) 0.0337(15) -0.0047(12) 0.0003(12) -0.0049(11)
C20 0.0231(14) 0.0413(19) 0.0215(13) -0.0017(13) -0.0005(11) -0.0172(13)
C2 0.0271(14) 0.0190(14) 0.0220(13) -0.0025(11) -0.0019(11) -0.0054(11)
C26 0.0395(18) 0.0369(19) 0.0236(14) 0.0020(13) -0.0033(13) -0.0247(15)
C10 0.0237(14) 0.0203(15) 0.0270(14) -0.0019(11) 0.0020(11) -0.0045(11)
C25 0.0274(15) 0.0290(16) 0.0214(13) 0.0016(12) -0.0006(11) -0.0129(12)
C28 0.0474(19) 0.0208(16) 0.0271(15) -0.0034(12) 0.0052(13) -0.0069(14)
C22 0.0451(18) 0.0193(15) 0.0253(14) 0.0019(12) -0.0077(13) -0.0120(13)
C27 0.066(2) 0.0253(17) 0.0200(14) -0.0034(12) 0.0022(14) -0.0260(16)
C12 0.0422(18) 0.0271(16) 0.0185(13) -0.0077(12) 0.0038(12) -0.0169(14)
C21 0.0413(18) 0.0319(18) 0.0238(14) 0.0050(13) -0.0022(13) -0.0232(15)
C11 0.0443(18) 0.0368(19) 0.0204(14) -0.0072(13) 0.0008(13) -0.0182(15)
C17 0.0469(19) 0.0391(19) 0.0214(14) -0.0015(13) -0.0003(13) -0.0246(16)
C16 0.0407(19) 0.060(3) 0.0298(16) -0.0117(16) 0.0038(14) -0.0273(18)
C13 0.054(2) 0.034(2) 0.0397(18) 0.0015(15) 0.0102(16) -0.0191(17)
B1 0.0201(15) 0.0202(16) 0.0195(14) -0.0003(12) -0.0026(11) -0.0030(12)
C14 0.062(3) 0.032(2) 0.056(2) 0.0003(17) -0.003(2) -0.0100(18)
C15 0.048(2) 0.046(2) 0.046(2) -0.0170(18) -0.0031(17) -0.0115(18)

loop_
_atom_type_symbol
_atom_type_description
_atom_type_scat_dispersion_real
_atom_type_scat_dispersion_imag
_atom_type_scat_source
C C 0.0033 0.0016 'International Tables Vol C Tables 4.2.6.8 and 6.1.1.4'
H H 0.0000 0.0000 'International Tables Vol C Tables 4.2.6.8 and 6.1.1.4'
B B 0.0013 0.0007 'International Tables Vol C Tables 4.2.6.8 and 6.1.1.4'
O O 0.0106 0.0060 'International Tables Vol C Tables 4.2.6.8 and 6.1.1.4'
F F 0.0171 0.0103 'International Tables Vol C Tables 4.2.6.8 and 6.1.1.4'
Br Br -0.2901 2.4595 'International Tables Vol C Tables 4.2.6.8 and 6.1.1.4'
Te Te -0.5308 1.6751 'International Tables Vol C Tables 4.2.6.8 and 6.1.1.4'

loop_
_geom_angle_atom_site_label_1
_geom_angle_atom_site_label_2
_geom_angle_atom_site_label_3
_geom_angle
C1 Te1 C4 96.62(10)
B1 O1 C11 125.0(2)
C23 C18 C19 115.5(2)
C23 C18 C3 123.7(2)
C19 C18 C3 120.7(2)
C3 C4 C24 125.5(2)
C3 C4 Te1 124.03(19)
C24 C4 Te1 110.41(17)
C2 C1 C5 123.5(2)
C2 C1 Te1 122.42(19)
C5 C1 Te1 114.11(18)
C7 C8 C9 121.6(3)
C7 C8 Br1 119.3(2)
C9 C8 Br1 119.2(2)
F1 C19 C20 118.2(2)
F1 C19 C18 119.2(2)
C20 C19 C18 122.6(3)
C10 C5 C6 118.7(2)
C10 C5 C1 119.8(2)
C6 C5 C1 121.5(2)
C29 C24 C25 119.2(2)
C29 C24 C4 121.1(2)
C25 C24 C4 119.8(2)
C4 C3 C18 117.7(2)
C4 C3 B1 125.5(2)
C18 C3 B1 116.8(2)
C28 C29 C24 120.7(3)
C28 C29 H29A 119.6
C24 C29 H29A 119.6
C8 C7 C6 118.7(3)
C8 C7 H7A 120.7
C6 C7 H7A 120.7
F5 C23 C18 119.9(2)
F5 C23 C22 117.3(3)
C18 C23 C22 122.8(3)
C7 C6 C5 121.1(3)
C7 C6 H6A 119.4
C5 C6 H6A 119.4
C8 C9 C10 118.9(3)
C8 C9 H9A 120.5
C10 C9 H9A 120.5
F2 C20 C21 120.3(3)
F2 C20 C19 119.5(3)
C21 C20 C19 120.2(3)
C1 C2 B1 127.6(2)
C1 C2 H2A 116.2
B1 C2 H2A 116.2
C27 C26 C25 120.4(3)
C27 C26 H26A 119.8
C25 C26 H26A 119.8
C5 C10 C9 120.9(3)
C5 C10 H10A 119.5
C9 C10 H10A 119.5
C26 C25 C24 119.8(3)
C26 C25 H25A 120.1
C24 C25 H25A 120.1
C29 C28 C27 120.2(3)
C29 C28 H28A 119.9
C27 C28 H28A 119.9
F4 C22 C21 120.0(3)
F4 C22 C23 120.4(3)
C21 C22 C23 119.6(3)
C26 C27 C28 119.7(3)
C26 C27 H27A 120.2
C28 C27 H27A 120.2
C13 C12 C17 118.2(3)
C13 C12 C11 121.4(3)
C17 C12 C11 120.4(3)
F3 C21 C20 120.3(3)
F3 C21 C22 120.3(3)
C20 C21 C22 119.4(3)
O1 C11 C12 111.4(2)
O1 C11 H11A 109.3
C12 C11 H11A 109.3
O1 C11 H11B 109.3
C12 C11 H11B 109.3
H11A C11 H11B 108.0
C16 C17 C12 121.0(3)
C16 C17 H17A 119.5
C12 C17 H17A 119.5
C17 C16 C15 120.3(3)
C17 C16 H16A 119.8
C15 C16 H16A 119.8
C14 C13 C12 120.8(3)
C14 C13 H13A 119.6
C12 C13 H13A 119.6
O1 B1 C2 123.3(2)
O1 B1 C3 113.1(2)
C2 B1 C3 123.5(2)
C15 C14 C13 120.3(4)
C15 C14 H14A 119.8
C13 C14 H14A 119.8
C16 C15 C14 119.4(4)
C16 C15 H15A 120.3
C14 C15 H15A 120.3

loop_
_geom_bond_atom_site_label_1
_geom_bond_atom_site_label_2
_geom_bond_distance
Te1 C1 2.090(3)
Te1 C4 2.092(3)
Br1 C8 1.902(3)
F1 C19 1.334(3)
F5 C23 1.351(3)
F2 C20 1.348(3)
F4 C22 1.335(3)
O1 B1 1.370(3)
O1 C11 1.441(3)
F3 C21 1.343(3)
C18 C23 1.377(4)
C18 C19 1.394(4)
C18 C3 1.499(4)
C4 C3 1.357(4)
C4 C24 1.487(3)
C1 C2 1.357(4)
C1 C5 1.480(4)
C8 C7 1.372(4)
C8 C9 1.385(4)
C19 C20 1.376(4)
C5 C10 1.378(4)
C5 C6 1.397(4)
C24 C29 1.384(4)
C24 C25 1.401(4)
C3 B1 1.561(4)
C29 C28 1.377(4)
C29 H29A 0.9500
C7 C6 1.386(4)
C7 H7A 0.9500
C23 C22 1.384(4)
C6 H6A 0.9500
C9 C10 1.388(4)
C9 H9A 0.9500
C20 C21 1.359(4)
C2 B1 1.539(4)
C2 H2A 0.9500
C26 C27 1.381(5)
C26 C25 1.388(4)
C26 H26A 0.9500
C10 H10A 0.9500
C25 H25A 0.9500
C28 C27 1.389(5)
C28 H28A 0.9500
C22 C21 1.378(4)
C27 H27A 0.9500
C12 C13 1.384(5)
C12 C17 1.392(4)
C12 C11 1.499(4)
C11 H11A 0.9900
C11 H11B 0.9900
C17 C16 1.375(5)
C17 H17A 0.9500
C16 C15 1.377(5)
C16 H16A 0.9500
C13 C14 1.380(5)
C13 H13A 0.9500
C14 C15 1.380(5)
C14 H14A 0.9500
C15 H15A 0.9500
